data_4103629
loop_
_publ_author_name
'K. Cory MacLeod'
'Julia L. Conway'
'Brian O. Patrick'
'Kevin M. Smith'

_publ_section_title
;
 Exploring Chromium(III)-Alkyl Bond Homolysis with CpCr[(ArNCMe)2CH](R)
 Complexes
;
_journal_name_full 'Journal of the American Chemical Society'
_journal_page_first 17325
_journal_page_last 17334
_journal_paper_doi 10.1021/ja1083392
_journal_volume 132
_journal_year 2010
_chemical_formula_sum 'C37 H45 Cr N2 O3 S'
_chemical_formula_weight 649.81
_chemical_name_systematic
;
 ?
;
_space_group_IT_number 2
_symmetry_cell_setting triclinic
_symmetry_space_group_name_Hall '-P 1'
_symmetry_space_group_name_H-M 'P -1'
_atom_sites_solution_hydrogens geom
_atom_sites_solution_primary direct
_atom_sites_solution_secondary difmap
_audit_creation_method SHELXL-97
_cell_angle_alpha 70.630(5)
_cell_angle_beta 84.409(6)
_cell_angle_gamma 82.845(6)
_cell_formula_units_Z 2
_cell_length_a 10.6913(17)
_cell_length_b 12.361(2)
_cell_length_c 13.550(2)
_cell_measurement_reflns_used 9795
_cell_measurement_temperature 173(2)
_cell_measurement_theta_max 27.88
_cell_measurement_theta_min 2.42
_cell_volume 1673.2(5)
_computing_structure_refinement 'SHELXL-97 (Sheldrick, 1997)'
_diffrn_ambient_temperature 173(2)
_diffrn_measured_fraction_theta_full 0.992
_diffrn_measured_fraction_theta_max 0.992
_diffrn_measurement_device_type 'Bruker X8 APEX II'
_diffrn_measurement_method 'area detector'
_diffrn_radiation_monochromator graphite
_diffrn_radiation_source 'fine-focus sealed tube'
_diffrn_radiation_type MoK\a
_diffrn_radiation_wavelength 0.71073
_diffrn_reflns_av_R_equivalents 0.0240
_diffrn_reflns_av_sigmaI/netI 0.0198
_diffrn_reflns_limit_h_max 14
_diffrn_reflns_limit_h_min -12
_diffrn_reflns_limit_k_max 16
_diffrn_reflns_limit_k_min -16
_diffrn_reflns_limit_l_max 13
_diffrn_reflns_limit_l_min -17
_diffrn_reflns_number 35063
_diffrn_reflns_theta_full 27.93
_diffrn_reflns_theta_max 27.93
_diffrn_reflns_theta_min 1.60
_exptl_absorpt_coefficient_mu 0.443
_exptl_absorpt_correction_T_max 0.887
_exptl_absorpt_correction_T_min 0.801
_exptl_absorpt_correction_type multi-scan
_exptl_crystal_colour black
_exptl_crystal_density_diffrn 1.290
_exptl_crystal_density_method 'not measured'
_exptl_crystal_description prism
_exptl_crystal_F_000 690
_exptl_crystal_size_max 0.55
_exptl_crystal_size_mid 0.35
_exptl_crystal_size_min 0.27
_refine_diff_density_max 0.403
_refine_diff_density_min -0.364
_refine_diff_density_rms 0.049
_refine_ls_extinction_method none
_refine_ls_goodness_of_fit_ref 1.018
_refine_ls_hydrogen_treatment constr
_refine_ls_matrix_type full
_refine_ls_number_parameters 404
_refine_ls_number_reflns 7961
_refine_ls_number_restraints 0
_refine_ls_restrained_S_all 1.018
_refine_ls_R_factor_all 0.0380
_refine_ls_R_factor_gt 0.0323
_refine_ls_shift/su_max 0.004
_refine_ls_shift/su_mean 0.000
_refine_ls_structure_factor_coef Fsqd
_refine_ls_weighting_details 'calc w=1/[\s^2^(Fo^2^)+(0.0413P)^2^+1.0188P] where P=(Fo^2^+2Fc^2^)/3'
_refine_ls_weighting_scheme calc
_refine_ls_wR_factor_gt 0.0854
_refine_ls_wR_factor_ref 0.0896
_reflns_number_gt 7079
_reflns_number_total 7961
_reflns_threshold_expression >2sigma(I)
_cod_data_source_file ja1083392_si_002_02.cif
_cod_data_source_block 3b_Dep_OTs
_cod_database_code 4103629

loop_
_symmetry_equiv_pos_as_xyz
'x, y, z'
'-x, -y, -z'

loop_
_atom_site_label
_atom_site_type_symbol
_atom_site_fract_x
_atom_site_fract_y
_atom_site_fract_z
_atom_site_U_iso_or_equiv
_atom_site_adp_type
_atom_site_occupancy
_atom_site_symmetry_multiplicity
_atom_site_calc_flag
_atom_site_refinement_flags
C1 C 0.99381(16) 0.19697(18) 0.45017(13) 0.0377(4) Uani 1 1 d .
H1A H 0.9664 0.1479 0.4141 0.057 Uiso 1 1 calc R
H1B H 1.0768 0.1652 0.4776 0.057 Uiso 1 1 calc R
H1C H 0.9994 0.2750 0.4007 0.057 Uiso 1 1 calc R
C2 C 0.89950(14) 0.20127(12) 0.53958(11) 0.0228(3) Uani 1 1 d .
C3 C 0.94692(13) 0.16878(12) 0.63916(11) 0.0231(3) Uani 1 1 d .
H3 H 1.0291 0.1288 0.6468 0.028 Uiso 1 1 calc R
C4 C 0.88646(13) 0.18883(12) 0.72837(11) 0.0218(3) Uani 1 1 d .
C5 C 0.96778(15) 0.17251(16) 0.81831(12) 0.0321(3) Uani 1 1 d .
H5A H 0.9698 0.2466 0.8295 0.048 Uiso 1 1 calc R
H5B H 1.0538 0.1428 0.8017 0.048 Uiso 1 1 calc R
H5C H 0.9325 0.1175 0.8820 0.048 Uiso 1 1 calc R
C6 C 0.74662(14) 0.29354(12) 0.41395(11) 0.0223(3) Uani 1 1 d .
C7 C 0.76623(16) 0.41089(13) 0.36720(12) 0.0283(3) Uani 1 1 d .
C8 C 0.72957(17) 0.46685(14) 0.26560(12) 0.0335(4) Uani 1 1 d .
H8 H 0.7431 0.5456 0.2324 0.040 Uiso 1 1 calc R
C9 C 0.67373(18) 0.40966(15) 0.21215(13) 0.0366(4) Uani 1 1 d .
H9 H 0.6480 0.4496 0.1432 0.044 Uiso 1 1 calc R
C10 C 0.65525(16) 0.29464(14) 0.25866(12) 0.0318(3) Uani 1 1 d .
H10 H 0.6169 0.2561 0.2212 0.038 Uiso 1 1 calc R
C11 C 0.69222(14) 0.23409(12) 0.36020(11) 0.0237(3) Uani 1 1 d .
C12 C 0.8219(2) 0.47370(16) 0.42806(15) 0.0478(5) Uani 1 1 d .
H12A H 0.7612 0.4768 0.4874 0.057 Uiso 1 1 calc R
H12B H 0.8995 0.4270 0.4583 0.057 Uiso 1 1 calc R
C13 C 0.85462(18) 0.59321(15) 0.37059(18) 0.0447(5) Uani 1 1 d .
H13A H 0.9126 0.5928 0.3100 0.067 Uiso 1 1 calc R
H13B H 0.8952 0.6220 0.4174 0.067 Uiso 1 1 calc R
H13C H 0.7775 0.6433 0.3465 0.067 Uiso 1 1 calc R
C14 C 0.67505(15) 0.10724(13) 0.40660(12) 0.0269(3) Uani 1 1 d .
H14A H 0.5862 0.0959 0.4014 0.032 Uiso 1 1 calc R
H14B H 0.6923 0.0806 0.4818 0.032 Uiso 1 1 calc R
C15 C 0.76128(18) 0.03463(16) 0.35204(18) 0.0440(4) Uani 1 1 d .
H15A H 0.7401 0.0564 0.2788 0.066 Uiso 1 1 calc R
H15B H 0.7501 -0.0470 0.3874 0.066 Uiso 1 1 calc R
H15C H 0.8493 0.0476 0.3547 0.066 Uiso 1 1 calc R
C16 C 0.71372(13) 0.26195(12) 0.82254(11) 0.0215(3) Uani 1 1 d .
C17 C 0.66536(14) 0.18402(13) 0.91526(11) 0.0248(3) Uani 1 1 d .
C18 C 0.60450(16) 0.22802(15) 0.99162(12) 0.0309(3) Uani 1 1 d .
H18 H 0.5708 0.1768 1.0549 0.037 Uiso 1 1 calc R
C19 C 0.59239(16) 0.34472(15) 0.97674(13) 0.0329(3) Uani 1 1 d .
H19 H 0.5480 0.3734 1.0286 0.039 Uiso 1 1 calc R
C20 C 0.64480(15) 0.42045(14) 0.88641(13) 0.0296(3) Uani 1 1 d .
H20 H 0.6378 0.5004 0.8777 0.036 Uiso 1 1 calc R
C21 C 0.70759(14) 0.38035(13) 0.80855(11) 0.0242(3) Uani 1 1 d .
C22 C 0.67512(17) 0.05607(14) 0.93209(12) 0.0324(3) Uani 1 1 d .
H22A H 0.7355 0.0389 0.8778 0.039 Uiso 1 1 calc R
H22B H 0.5916 0.0354 0.9226 0.039 Uiso 1 1 calc R
C23 C 0.7176(3) -0.01863(18) 1.03927(16) 0.0576(6) Uani 1 1 d .
H23A H 0.7998 0.0017 1.0498 0.086 Uiso 1 1 calc R
H23B H 0.7248 -0.0999 1.0437 0.086 Uiso 1 1 calc R
H23C H 0.6555 -0.0060 1.0935 0.086 Uiso 1 1 calc R
C24 C 0.76824(17) 0.46060(14) 0.71045(13) 0.0325(3) Uani 1 1 d .
H24A H 0.8610 0.4448 0.7142 0.039 Uiso 1 1 calc R
H24B H 0.7454 0.4414 0.6496 0.039 Uiso 1 1 calc R
C25 C 0.7344(3) 0.58729(17) 0.68995(19) 0.0635(7) Uani 1 1 d .
H25A H 0.6423 0.6038 0.6926 0.095 Uiso 1 1 calc R
H25B H 0.7698 0.6302 0.6205 0.095 Uiso 1 1 calc R
H25C H 0.7689 0.6106 0.7433 0.095 Uiso 1 1 calc R
C26 C 0.43714(14) 0.17536(14) 0.67053(14) 0.0328(4) Uani 1 1 d .
H26 H 0.4089 0.1012 0.7036 0.039 Uiso 1 1 calc R
C27 C 0.46314(14) 0.25050(16) 0.72142(13) 0.0331(4) Uani 1 1 d .
H27 H 0.4557 0.2365 0.7949 0.040 Uiso 1 1 calc R
C28 C 0.50239(15) 0.35069(14) 0.64488(14) 0.0329(4) Uani 1 1 d .
H28 H 0.5266 0.4160 0.6577 0.040 Uiso 1 1 calc R
C29 C 0.49949(15) 0.33737(14) 0.54673(13) 0.0323(4) Uani 1 1 d .
H29 H 0.5207 0.3925 0.4812 0.039 Uiso 1 1 calc R
C30 C 0.45974(14) 0.22805(15) 0.56164(13) 0.0318(3) Uani 1 1 d .
H30 H 0.4500 0.1960 0.5084 0.038 Uiso 1 1 calc R
C31 C 0.77052(13) -0.16169(12) 0.80452(11) 0.0218(3) Uani 1 1 d .
C32 C 0.73542(16) -0.25073(14) 0.89224(13) 0.0324(3) Uani 1 1 d .
H32 H 0.6497 -0.2669 0.9061 0.039 Uiso 1 1 calc R
C33 C 0.82634(17) -0.31635(15) 0.95993(13) 0.0367(4) Uani 1 1 d .
H33 H 0.8019 -0.3772 1.0203 0.044 Uiso 1 1 calc R
C34 C 0.95176(17) -0.29482(14) 0.94108(13) 0.0331(3) Uani 1 1 d .
C35 C 0.98461(16) -0.20426(16) 0.85338(15) 0.0395(4) Uani 1 1 d .
H35 H 1.0702 -0.1877 0.8397 0.047 Uiso 1 1 calc R
C36 C 0.89525(15) -0.13751(14) 0.78537(13) 0.0324(3) Uani 1 1 d .
H36 H 0.9193 -0.0755 0.7259 0.039 Uiso 1 1 calc R
C37 C 1.0520(2) -0.36734(18) 1.01229(17) 0.0494(5) Uani 1 1 d .
H37A H 1.0120 -0.4113 1.0794 0.074 Uiso 1 1 calc R
H37B H 1.1090 -0.3172 1.0242 0.074 Uiso 1 1 calc R
H37C H 1.1002 -0.4206 0.9796 0.074 Uiso 1 1 calc R
N1 N 0.77908(11) 0.23682(10) 0.52121(9) 0.0203(2) Uani 1 1 d .
N2 N 0.76392(11) 0.22270(10) 0.73608(9) 0.0196(2) Uani 1 1 d .
O1 O 0.69801(10) 0.03665(8) 0.67906(8) 0.0247(2) Uani 1 1 d .
O2 O 0.66601(12) -0.12796(10) 0.63033(9) 0.0351(3) Uani 1 1 d .
O3 O 0.53567(10) -0.08688(10) 0.77386(9) 0.0314(2) Uani 1 1 d .
S1 S 0.65603(3) -0.08148(3) 0.71535(3) 0.02126(8) Uani 1 1 d .
Cr01 Cr 0.64395(2) 0.204206(18) 0.638630(16) 0.01720(6) Uani 1 1 d .

loop_
_atom_site_aniso_label
_atom_site_aniso_U_11
_atom_site_aniso_U_22
_atom_site_aniso_U_33
_atom_site_aniso_U_23
_atom_site_aniso_U_13
_atom_site_aniso_U_12
C1 0.0274(8) 0.0595(12) 0.0297(8) -0.0196(8) 0.0052(6) -0.0076(8)
C2 0.0242(7) 0.0218(7) 0.0236(7) -0.0089(5) 0.0020(5) -0.0049(5)
C3 0.0191(6) 0.0231(7) 0.0271(7) -0.0090(6) -0.0016(5) 0.0001(5)
C4 0.0231(7) 0.0184(6) 0.0232(7) -0.0048(5) -0.0046(5) -0.0018(5)
C5 0.0257(8) 0.0443(9) 0.0271(7) -0.0123(7) -0.0081(6) 0.0004(7)
C6 0.0247(7) 0.0231(7) 0.0175(6) -0.0048(5) 0.0000(5) -0.0024(5)
C7 0.0373(8) 0.0245(7) 0.0225(7) -0.0058(6) 0.0009(6) -0.0080(6)
C8 0.0474(10) 0.0242(7) 0.0241(7) -0.0018(6) 0.0002(7) -0.0045(7)
C9 0.0486(10) 0.0343(9) 0.0222(7) -0.0024(6) -0.0089(7) 0.0002(7)
C10 0.0385(9) 0.0337(8) 0.0242(7) -0.0094(6) -0.0085(6) -0.0016(7)
C11 0.0253(7) 0.0239(7) 0.0216(7) -0.0072(5) -0.0012(5) -0.0018(5)
C12 0.0804(15) 0.0344(9) 0.0323(9) -0.0062(7) -0.0079(9) -0.0285(10)
C13 0.0378(10) 0.0292(9) 0.0654(13) -0.0086(8) -0.0106(9) -0.0096(7)
C14 0.0318(8) 0.0248(7) 0.0257(7) -0.0084(6) -0.0042(6) -0.0061(6)
C15 0.0366(9) 0.0299(9) 0.0684(13) -0.0215(9) 0.0063(9) -0.0050(7)
C16 0.0208(6) 0.0251(7) 0.0196(6) -0.0085(5) -0.0036(5) -0.0008(5)
C17 0.0262(7) 0.0275(7) 0.0207(7) -0.0070(6) -0.0038(5) -0.0025(6)
C18 0.0328(8) 0.0386(9) 0.0205(7) -0.0088(6) 0.0015(6) -0.0045(7)
C19 0.0337(8) 0.0428(9) 0.0267(8) -0.0197(7) 0.0008(6) 0.0007(7)
C20 0.0329(8) 0.0288(8) 0.0318(8) -0.0167(6) -0.0045(6) 0.0006(6)
C21 0.0249(7) 0.0248(7) 0.0243(7) -0.0093(6) -0.0045(5) -0.0012(6)
C22 0.0427(9) 0.0269(8) 0.0247(7) -0.0043(6) -0.0005(6) -0.0058(7)
C23 0.0927(18) 0.0358(10) 0.0347(10) -0.0002(8) -0.0131(11) 0.0058(11)
C24 0.0385(9) 0.0254(8) 0.0331(8) -0.0094(6) 0.0038(7) -0.0066(6)
C25 0.0979(19) 0.0268(9) 0.0571(13) -0.0075(9) 0.0193(13) -0.0087(11)
C26 0.0178(7) 0.0258(7) 0.0471(10) -0.0025(7) -0.0010(6) -0.0003(6)
C27 0.0215(7) 0.0475(10) 0.0264(7) -0.0112(7) -0.0022(6) 0.0090(7)
C28 0.0251(7) 0.0253(7) 0.0509(10) -0.0173(7) -0.0095(7) 0.0072(6)
C29 0.0244(7) 0.0295(8) 0.0312(8) 0.0031(6) -0.0033(6) 0.0073(6)
C30 0.0215(7) 0.0406(9) 0.0382(9) -0.0207(7) -0.0100(6) 0.0070(6)
C31 0.0240(7) 0.0174(6) 0.0231(7) -0.0063(5) -0.0029(5) 0.0014(5)
C32 0.0286(8) 0.0249(7) 0.0350(8) 0.0009(6) -0.0006(6) -0.0011(6)
C33 0.0421(9) 0.0280(8) 0.0300(8) 0.0019(6) -0.0026(7) 0.0030(7)
C34 0.0376(9) 0.0288(8) 0.0342(8) -0.0132(7) -0.0130(7) 0.0087(7)
C35 0.0252(8) 0.0393(9) 0.0499(11) -0.0087(8) -0.0070(7) -0.0005(7)
C36 0.0269(8) 0.0302(8) 0.0338(8) -0.0023(6) -0.0007(6) -0.0023(6)
C37 0.0532(12) 0.0447(11) 0.0516(12) -0.0173(9) -0.0292(10) 0.0154(9)
N1 0.0232(6) 0.0204(5) 0.0170(5) -0.0049(4) -0.0008(4) -0.0045(4)
N2 0.0218(6) 0.0185(5) 0.0185(5) -0.0060(4) -0.0018(4) -0.0012(4)
O1 0.0239(5) 0.0155(5) 0.0317(5) -0.0037(4) -0.0026(4) -0.0008(4)
O2 0.0502(7) 0.0261(6) 0.0321(6) -0.0127(5) -0.0122(5) 0.0013(5)
O3 0.0227(5) 0.0288(6) 0.0355(6) -0.0004(5) -0.0014(4) -0.0036(4)
S1 0.02353(17) 0.01563(15) 0.02322(17) -0.00382(12) -0.00349(13) -0.00196(12)
Cr01 0.01730(11) 0.01524(11) 0.01771(11) -0.00371(8) -0.00206(8) -0.00021(8)

loop_
_atom_type_symbol
_atom_type_description
_atom_type_scat_dispersion_real
_atom_type_scat_dispersion_imag
_atom_type_scat_source
C C 0.0033 0.0016 'International Tables Vol C Tables 4.2.6.8 and 6.1.1.4'
H H 0.0000 0.0000 'International Tables Vol C Tables 4.2.6.8 and 6.1.1.4'
N N 0.0061 0.0033 'International Tables Vol C Tables 4.2.6.8 and 6.1.1.4'
O O 0.0106 0.0060 'International Tables Vol C Tables 4.2.6.8 and 6.1.1.4'
S S 0.1246 0.1234 'International Tables Vol C Tables 4.2.6.8 and 6.1.1.4'
Cr Cr 0.3209 0.6236 'International Tables Vol C Tables 4.2.6.8 and 6.1.1.4'

loop_
_geom_angle_atom_site_label_1
_geom_angle_atom_site_label_2
_geom_angle_atom_site_label_3
_geom_angle
C2 C1 H1A 109.5
C2 C1 H1B 109.5
H1A C1 H1B 109.5
C2 C1 H1C 109.5
H1A C1 H1C 109.5
H1B C1 H1C 109.5
N1 C2 C3 123.45(13)
N1 C2 C1 119.97(13)
C3 C2 C1 116.57(13)
C4 C3 C2 127.00(13)
C4 C3 H3 116.5
C2 C3 H3 116.5
N2 C4 C3 123.28(13)
N2 C4 C5 119.94(13)
C3 C4 C5 116.77(13)
C4 C5 H5A 109.5
C4 C5 H5B 109.5
H5A C5 H5B 109.5
C4 C5 H5C 109.5
H5A C5 H5C 109.5
H5B C5 H5C 109.5
C11 C6 C7 121.36(13)
C11 C6 N1 120.29(12)
C7 C6 N1 118.29(13)
C8 C7 C6 118.26(14)
C8 C7 C12 121.49(14)
C6 C7 C12 120.22(14)
C9 C8 C7 121.00(15)
C9 C8 H8 119.5
C7 C8 H8 119.5
C10 C9 C8 120.21(15)
C10 C9 H9 119.9
C8 C9 H9 119.9
C9 C10 C11 120.94(15)
C9 C10 H10 119.5
C11 C10 H10 119.5
C6 C11 C10 118.21(14)
C6 C11 C14 122.50(13)
C10 C11 C14 119.28(13)
C13 C12 C7 117.64(16)
C13 C12 H12A 107.9
C7 C12 H12A 107.9
C13 C12 H12B 107.9
C7 C12 H12B 107.9
H12A C12 H12B 107.2
C12 C13 H13A 109.5
C12 C13 H13B 109.5
H13A C13 H13B 109.5
C12 C13 H13C 109.5
H13A C13 H13C 109.5
H13B C13 H13C 109.5
C11 C14 C15 112.59(13)
C11 C14 H14A 109.1
C15 C14 H14A 109.1
C11 C14 H14B 109.1
C15 C14 H14B 109.1
H14A C14 H14B 107.8
C14 C15 H15A 109.5
C14 C15 H15B 109.5
H15A C15 H15B 109.5
C14 C15 H15C 109.5
H15A C15 H15C 109.5
H15B C15 H15C 109.5
C17 C16 C21 121.43(13)
C17 C16 N2 120.17(13)
C21 C16 N2 118.28(12)
C18 C17 C16 118.05(14)
C18 C17 C22 120.25(14)
C16 C17 C22 121.69(13)
C19 C18 C17 121.07(14)
C19 C18 H18 119.5
C17 C18 H18 119.5
C18 C19 C20 120.31(14)
C18 C19 H19 119.8
C20 C19 H19 119.8
C19 C20 C21 120.61(15)
C19 C20 H20 119.7
C21 C20 H20 119.7
C20 C21 C16 118.38(14)
C20 C21 C24 121.72(14)
C16 C21 C24 119.90(13)
C17 C22 C23 113.92(15)
C17 C22 H22A 108.8
C23 C22 H22A 108.8
C17 C22 H22B 108.8
C23 C22 H22B 108.8
H22A C22 H22B 107.7
C22 C23 H23A 109.5
C22 C23 H23B 109.5
H23A C23 H23B 109.5
C22 C23 H23C 109.5
H23A C23 H23C 109.5
H23B C23 H23C 109.5
C25 C24 C21 116.63(15)
C25 C24 H24A 108.1
C21 C24 H24A 108.1
C25 C24 H24B 108.1
C21 C24 H24B 108.1
H24A C24 H24B 107.3
C24 C25 H25A 109.5
C24 C25 H25B 109.5
H25A C25 H25B 109.5
C24 C25 H25C 109.5
H25A C25 H25C 109.5
H25B C25 H25C 109.5
C27 C26 C30 108.50(15)
C27 C26 Cr01 71.47(9)
C30 C26 Cr01 71.76(9)
C27 C26 H26 125.7
C30 C26 H26 125.7
Cr01 C26 H26 122.7
C26 C27 C28 108.04(15)
C26 C27 Cr01 72.52(9)
C28 C27 Cr01 71.00(9)
C26 C27 H27 126.0
C28 C27 H27 126.0
Cr01 C27 H27 122.2
C29 C28 C27 108.03(15)
C29 C28 Cr01 72.29(9)
C27 C28 Cr01 72.39(9)
C29 C28 H28 126.0
C27 C28 H28 126.0
Cr01 C28 H28 121.1
C28 C29 C30 108.34(14)
C28 C29 Cr01 71.30(9)
C30 C29 Cr01 72.40(9)
C28 C29 H29 125.8
C30 C29 H29 125.8
Cr01 C29 H29 122.1
C26 C30 C29 107.08(14)
C26 C30 Cr01 71.85(9)
C29 C30 Cr01 71.06(9)
C26 C30 H30 126.5
C29 C30 H30 126.5
Cr01 C30 H30 122.4
C32 C31 C36 120.04(14)
C32 C31 S1 119.68(12)
C36 C31 S1 120.26(11)
C31 C32 C33 119.55(15)
C31 C32 H32 120.2
C33 C32 H32 120.2
C34 C33 C32 121.23(15)
C34 C33 H33 119.4
C32 C33 H33 119.4
C33 C34 C35 118.25(15)
C33 C34 C37 121.81(17)
C35 C34 C37 119.94(17)
C36 C35 C34 121.34(16)
C36 C35 H35 119.3
C34 C35 H35 119.3
C35 C36 C31 119.57(15)
C35 C36 H36 120.2
C31 C36 H36 120.2
C34 C37 H37A 109.5
C34 C37 H37B 109.5
H37A C37 H37B 109.5
C34 C37 H37C 109.5
H37A C37 H37C 109.5
H37B C37 H37C 109.5
C2 N1 C6 118.21(12)
C2 N1 Cr01 120.92(9)
C6 N1 Cr01 120.77(9)
C4 N2 C16 119.51(12)
C4 N2 Cr01 121.10(10)
C16 N2 Cr01 119.06(9)
S1 O1 Cr01 145.85(7)
O2 S1 O3 115.55(8)
O2 S1 O1 110.69(7)
O3 S1 O1 112.21(6)
O2 S1 C31 107.58(7)
O3 S1 C31 107.02(7)
O1 S1 C31 102.80(6)
O1 Cr01 N2 90.66(5)
O1 Cr01 N1 90.88(5)
N2 Cr01 N1 90.10(5)
O1 Cr01 C28 150.87(6)
N2 Cr01 C28 97.10(6)
N1 Cr01 C28 117.02(6)
O1 Cr01 C29 141.18(6)
N2 Cr01 C29 127.71(6)
N1 Cr01 C29 94.30(5)
C28 Cr01 C29 36.40(6)
O1 Cr01 C27 114.59(6)
N2 Cr01 C27 97.68(6)
N1 Cr01 C27 153.12(6)
C28 Cr01 C27 36.62(6)
C29 Cr01 C27 60.70(6)
O1 Cr01 C30 105.32(5)
N2 Cr01 C30 156.87(6)
N1 Cr01 C30 105.94(6)
C28 Cr01 C30 60.96(6)
C29 Cr01 C30 36.55(6)
C27 Cr01 C30 60.67(6)
O1 Cr01 C26 92.73(5)
N2 Cr01 C26 128.34(6)
N1 Cr01 C26 141.29(6)
C28 Cr01 C26 60.61(6)
C29 Cr01 C26 60.56(6)
C27 Cr01 C26 36.01(6)
C30 Cr01 C26 36.39(6)

loop_
_geom_bond_atom_site_label_1
_geom_bond_atom_site_label_2
_geom_bond_distance
C1 C2 1.510(2)
C1 H1A 0.9800
C1 H1B 0.9800
C1 H1C 0.9800
C2 N1 1.3273(19)
C2 C3 1.401(2)
C3 C4 1.395(2)
C3 H3 0.9500
C4 N2 1.3298(19)
C4 C5 1.511(2)
C5 H5A 0.9800
C5 H5B 0.9800
C5 H5C 0.9800
C6 C11 1.397(2)
C6 C7 1.411(2)
C6 N1 1.4443(17)
C7 C8 1.390(2)
C7 C12 1.507(2)
C8 C9 1.382(2)
C8 H8 0.9500
C9 C10 1.382(2)
C9 H9 0.9500
C10 C11 1.400(2)
C10 H10 0.9500
C11 C14 1.511(2)
C12 C13 1.491(2)
C12 H12A 0.9900
C12 H12B 0.9900
C13 H13A 0.9800
C13 H13B 0.9800
C13 H13C 0.9800
C14 C15 1.518(2)
C14 H14A 0.9900
C14 H14B 0.9900
C15 H15A 0.9800
C15 H15B 0.9800
C15 H15C 0.9800
C16 C17 1.403(2)
C16 C21 1.406(2)
C16 N2 1.4443(18)
C17 C18 1.394(2)
C17 C22 1.513(2)
C18 C19 1.380(2)
C18 H18 0.9500
C19 C20 1.388(2)
C19 H19 0.9500
C20 C21 1.391(2)
C20 H20 0.9500
C21 C24 1.513(2)
C22 C23 1.517(2)
C22 H22A 0.9900
C22 H22B 0.9900
C23 H23A 0.9800
C23 H23B 0.9800
C23 H23C 0.9800
C24 C25 1.500(3)
C24 H24A 0.9900
C24 H24B 0.9900
C25 H25A 0.9800
C25 H25B 0.9800
C25 H25C 0.9800
C26 C27 1.394(3)
C26 C30 1.411(2)
C26 Cr01 2.2607(15)
C26 H26 0.9500
C27 C28 1.406(2)
C27 Cr01 2.2474(16)
C27 H27 0.9500
C28 C29 1.397(2)
C28 Cr01 2.2294(16)
C28 H28 0.9500
C29 C30 1.412(2)
C29 Cr01 2.2422(15)
C29 H29 0.9500
C30 Cr01 2.2596(16)
C30 H30 0.9500
C31 C32 1.383(2)
C31 C36 1.384(2)
C31 S1 1.7699(14)
C32 C33 1.388(2)
C32 H32 0.9500
C33 C34 1.382(3)
C33 H33 0.9500
C34 C35 1.387(3)
C34 C37 1.507(2)
C35 C36 1.383(2)
C35 H35 0.9500
C36 H36 0.9500
C37 H37A 0.9800
C37 H37B 0.9800
C37 H37C 0.9800
N1 Cr01 2.0131(12)
N2 Cr01 2.0110(12)
O1 S1 1.4897(10)
O1 Cr01 1.9835(10)
O2 S1 1.4382(12)
O3 S1 1.4410(12)

loop_
_geom_torsion_atom_site_label_1
_geom_torsion_atom_site_label_2
_geom_torsion_atom_site_label_3
_geom_torsion_atom_site_label_4
_geom_torsion
N1 C2 C3 C4 -13.6(2)
C1 C2 C3 C4 164.95(15)
C2 C3 C4 N2 13.7(2)
C2 C3 C4 C5 -165.17(14)
C11 C6 C7 C8 0.2(2)
N1 C6 C7 C8 -177.08(14)
C11 C6 C7 C12 178.34(16)
N1 C6 C7 C12 1.1(2)
C6 C7 C8 C9 0.9(3)
C12 C7 C8 C9 -177.22(18)
C7 C8 C9 C10 -1.1(3)
C8 C9 C10 C11 0.1(3)
C7 C6 C11 C10 -1.1(2)
N1 C6 C11 C10 176.12(14)
C7 C6 C11 C14 177.40(14)
N1 C6 C11 C14 -5.4(2)
C9 C10 C11 C6 1.0(2)
C9 C10 C11 C14 -177.60(16)
C8 C7 C12 C13 -9.1(3)
C6 C7 C12 C13 172.83(17)
C6 C11 C14 C15 -110.50(17)
C10 C11 C14 C15 68.0(2)
C21 C16 C17 C18 3.4(2)
N2 C16 C17 C18 -172.55(13)
C21 C16 C17 C22 -178.16(14)
N2 C16 C17 C22 5.9(2)
C16 C17 C18 C19 -0.2(2)
C22 C17 C18 C19 -178.65(15)
C17 C18 C19 C20 -2.3(3)
C18 C19 C20 C21 1.5(3)
C19 C20 C21 C16 1.6(2)
C19 C20 C21 C24 -178.55(15)
C17 C16 C21 C20 -4.1(2)
N2 C16 C21 C20 171.92(13)
C17 C16 C21 C24 176.05(14)
N2 C16 C21 C24 -7.9(2)
C18 C17 C22 C23 -46.9(2)
C16 C17 C22 C23 134.69(18)
C20 C21 C24 C25 -12.7(3)
C16 C21 C24 C25 167.14(18)
C30 C26 C27 C28 -0.09(18)
Cr01 C26 C27 C28 62.51(11)
C30 C26 C27 Cr01 -62.60(11)
C26 C27 C28 C29 0.47(18)
Cr01 C27 C28 C29 63.96(11)
C26 C27 C28 Cr01 -63.49(11)
C27 C28 C29 C30 -0.67(18)
Cr01 C28 C29 C30 63.35(11)
C27 C28 C29 Cr01 -64.02(11)
C27 C26 C30 C29 -0.32(17)
Cr01 C26 C30 C29 -62.73(10)
C27 C26 C30 Cr01 62.42(11)
C28 C29 C30 C26 0.61(17)
Cr01 C29 C30 C26 63.26(11)
C28 C29 C30 Cr01 -62.65(11)
C36 C31 C32 C33 -0.8(2)
S1 C31 C32 C33 177.54(13)
C31 C32 C33 C34 -0.4(3)
C32 C33 C34 C35 1.1(3)
C32 C33 C34 C37 -178.33(17)
C33 C34 C35 C36 -0.7(3)
C37 C34 C35 C36 178.73(17)
C34 C35 C36 C31 -0.4(3)
C32 C31 C36 C35 1.2(3)
S1 C31 C36 C35 -177.15(14)
C3 C2 N1 C6 165.46(13)
C1 C2 N1 C6 -13.1(2)
C3 C2 N1 Cr01 -18.15(19)
C1 C2 N1 Cr01 163.29(11)
C11 C6 N1 C2 102.73(16)
C7 C6 N1 C2 -79.97(17)
C11 C6 N1 Cr01 -73.66(16)
C7 C6 N1 Cr01 103.64(14)
C3 C4 N2 C16 -168.54(13)
C5 C4 N2 C16 10.3(2)
C3 C4 N2 Cr01 18.16(19)
C5 C4 N2 Cr01 -163.04(11)
C17 C16 N2 C4 -92.01(16)
C21 C16 N2 C4 91.93(16)
C17 C16 N2 Cr01 81.43(15)
C21 C16 N2 Cr01 -94.63(13)
Cr01 O1 S1 O2 103.33(13)
Cr01 O1 S1 O3 -27.39(15)
Cr01 O1 S1 C31 -142.03(12)
C32 C31 S1 O2 -97.62(14)
C36 C31 S1 O2 80.73(14)
C32 C31 S1 O3 27.14(15)
C36 C31 S1 O3 -154.50(13)
C32 C31 S1 O1 145.50(13)
C36 C31 S1 O1 -36.14(14)
S1 O1 Cr01 N2 129.79(13)
S1 O1 Cr01 N1 -140.10(13)
S1 O1 Cr01 C28 23.9(2)
S1 O1 Cr01 C29 -42.12(17)
S1 O1 Cr01 C27 31.03(14)
S1 O1 Cr01 C30 -33.31(14)
S1 O1 Cr01 C26 1.35(13)
C4 N2 Cr01 O1 55.65(11)
C16 N2 Cr01 O1 -117.68(10)
C4 N2 Cr01 N1 -35.24(11)
C16 N2 Cr01 N1 151.43(10)
C4 N2 Cr01 C28 -152.50(11)
C16 N2 Cr01 C28 34.17(11)
C4 N2 Cr01 C29 -130.76(11)
C16 N2 Cr01 C29 55.91(12)
C4 N2 Cr01 C27 170.57(11)
C16 N2 Cr01 C27 -2.76(11)
C4 N2 Cr01 C30 -169.93(14)
C16 N2 Cr01 C30 16.7(2)
C4 N2 Cr01 C26 149.65(10)
C16 N2 Cr01 C26 -23.68(13)
C2 N1 Cr01 O1 -55.49(11)
C6 N1 Cr01 O1 120.81(10)
C2 N1 Cr01 N2 35.17(11)
C6 N1 Cr01 N2 -148.53(10)
C2 N1 Cr01 C28 133.20(11)
C6 N1 Cr01 C28 -50.50(12)
C2 N1 Cr01 C29 163.01(11)
C6 N1 Cr01 C29 -20.69(11)
C2 N1 Cr01 C27 142.58(13)
C6 N1 Cr01 C27 -41.13(18)
C2 N1 Cr01 C30 -161.71(11)
C6 N1 Cr01 C30 14.59(12)
C2 N1 Cr01 C26 -150.96(11)
C6 N1 Cr01 C26 25.34(15)
C29 C28 Cr01 O1 -105.27(14)
C27 C28 Cr01 O1 10.98(17)
C29 C28 Cr01 N2 150.42(10)
C27 C28 Cr01 N2 -93.33(10)
C29 C28 Cr01 N1 56.66(11)
C27 C28 Cr01 N1 172.91(9)
C27 C28 Cr01 C29 116.25(14)
C29 C28 Cr01 C27 -116.25(14)
C29 C28 Cr01 C30 -37.32(10)
C27 C28 Cr01 C30 78.93(11)
C29 C28 Cr01 C26 -79.24(11)
C27 C28 Cr01 C26 37.01(10)
C28 C29 Cr01 O1 131.48(11)
C30 C29 Cr01 O1 14.36(14)
C28 C29 Cr01 N2 -38.26(12)
C30 C29 Cr01 N2 -155.38(9)
C28 C29 Cr01 N1 -131.73(10)
C30 C29 Cr01 N1 111.15(10)
C30 C29 Cr01 C28 -117.12(14)
C28 C29 Cr01 C27 37.84(10)
C30 C29 Cr01 C27 -79.28(11)
C28 C29 Cr01 C30 117.12(14)
C28 C29 Cr01 C26 79.39(11)
C30 C29 Cr01 C26 -37.73(10)
C26 C27 Cr01 O1 -57.28(11)
C28 C27 Cr01 O1 -174.15(9)
C26 C27 Cr01 N2 -151.55(10)
C28 C27 Cr01 N2 91.58(10)
C26 C27 Cr01 N1 102.79(15)
C28 C27 Cr01 N1 -14.08(18)
C26 C27 Cr01 C28 116.87(14)
C26 C27 Cr01 C29 79.25(11)
C28 C27 Cr01 C29 -37.62(10)
C26 C27 Cr01 C30 37.10(10)
C28 C27 Cr01 C30 -79.77(11)
C28 C27 Cr01 C26 -116.87(14)
C26 C30 Cr01 O1 73.22(10)
C29 C30 Cr01 O1 -170.72(9)
C26 C30 Cr01 N2 -59.01(19)
C29 C30 Cr01 N2 57.05(19)
C26 C30 Cr01 N1 168.66(9)
C29 C30 Cr01 N1 -75.28(10)
C26 C30 Cr01 C28 -78.89(11)
C29 C30 Cr01 C28 37.17(10)
C26 C30 Cr01 C29 -116.06(14)
C26 C30 Cr01 C27 -36.71(10)
C29 C30 Cr01 C27 79.35(11)
C29 C30 Cr01 C26 116.06(14)
C27 C26 Cr01 O1 130.01(10)
C30 C26 Cr01 O1 -112.42(10)
C27 C26 Cr01 N2 37.01(12)
C30 C26 Cr01 N2 154.58(9)
C27 C26 Cr01 N1 -135.16(10)
C30 C26 Cr01 N1 -17.60(14)
C27 C26 Cr01 C28 -37.64(10)
C30 C26 Cr01 C28 79.93(11)
C27 C26 Cr01 C29 -79.67(11)
C30 C26 Cr01 C29 37.90(10)
C30 C26 Cr01 C27 117.57(14)
C27 C26 Cr01 C30 -117.57(14)
